data_7055704
loop_
_publ_author_name
'Fitts, Lacey S.'
'Bierschenk, Eric J.'
'Hanusa, Timothy P.'
'Rheingold, Arnold L.'
'Pink, Maren'
'Young, Victor G.'

_publ_section_title
;
 Selective modification of the metal coordination environment in heavy
 alkaline--earth iodide complexes
;
_journal_issue 10
_journal_name_full 'New J. Chem.'
_journal_page_first 8229
_journal_paper_doi 10.1039/C6NJ01713D
_journal_volume 40
_journal_year 2016
_chemical_formula_moiety 'I, C45 H105 Ca I O5 P5'
_chemical_formula_sum 'C45 H105 Ca I2 O5 P5'
_chemical_formula_weight 1175.02
_chemical_melting_point 438(2)
_chemical_name_common 99290
_chemical_name_systematic
; 
 ? 
;
_space_group_IT_number 19
_symmetry_cell_setting orthorhombic
_symmetry_space_group_name_Hall 'P 2ac 2ab'
_symmetry_space_group_name_H-M 'P 21 21 21'
_atom_sites_solution_hydrogens geom
_atom_sites_solution_primary direct
_atom_sites_solution_secondary difmap
_audit_creation_method SHELXL-97
_audit_update_record
;
2016-05-30 deposited with the CCDC.
2016-07-26 downloaded from the CCDC.
;
_cell_angle_alpha 90.00
_cell_angle_beta 90.00
_cell_angle_gamma 90.00
_cell_formula_units_Z 4
_cell_length_a 13.0031(8)
_cell_length_b 17.628(1)
_cell_length_c 28.160(2)
_cell_measurement_reflns_used 8192
_cell_measurement_temperature 173(2)
_cell_measurement_theta_max 27.53
_cell_measurement_theta_min 1.45
_cell_volume 6454.8(7)
_computing_cell_refinement 'SAINT, Bruker'
_computing_data_collection 'SMART, Bruker'
_computing_data_reduction 'SAINT, Bruker'
_computing_molecular_graphics 'SHELXTL, Bruker'
_computing_structure_refinement 'SHELXL-97 (Sheldrick, 1997)'
_computing_structure_solution 'SHELXS-97 (Sheldrick, 1990)'
_diffrn_ambient_temperature 173(2)
_diffrn_measured_fraction_theta_full 0.995
_diffrn_measured_fraction_theta_max 0.995
_diffrn_measurement_device_type 'Bruker SMART Platform CCD'
_diffrn_measurement_method 'area detector, omega scans'
_diffrn_radiation_monochromator graphite
_diffrn_radiation_source 'normal-focus sealed tube'
_diffrn_radiation_type MoK\a
_diffrn_radiation_wavelength 0.71073
_diffrn_reflns_av_R_equivalents 0.0512
_diffrn_reflns_av_sigmaI/netI 0.0677
_diffrn_reflns_limit_h_max 16
_diffrn_reflns_limit_h_min -16
_diffrn_reflns_limit_k_max 18
_diffrn_reflns_limit_k_min -22
_diffrn_reflns_limit_l_max 36
_diffrn_reflns_limit_l_min -36
_diffrn_reflns_number 44664
_diffrn_reflns_theta_full 27.53
_diffrn_reflns_theta_max 27.53
_diffrn_reflns_theta_min 1.45
_exptl_absorpt_coefficient_mu 1.211
_exptl_absorpt_correction_T_max 1.000000
_exptl_absorpt_correction_T_min 0.884602
_exptl_absorpt_correction_type multi-scan
_exptl_absorpt_process_details 'SADABS, R. Blessing, 1995'
_exptl_crystal_colour colorless
_exptl_crystal_density_diffrn 1.209
_exptl_crystal_density_method 'not measured'
_exptl_crystal_description 'irregular block'
_exptl_crystal_F_000 2464
_exptl_crystal_recrystallization_method 'Re-crystallisation from solvent'
_exptl_crystal_size_max 0.217
_exptl_crystal_size_mid 0.171
_exptl_crystal_size_min 0.152
_refine_diff_density_max 0.793
_refine_diff_density_min -0.452
_refine_diff_density_rms 0.079
_refine_ls_abs_structure_details 'Flack H D (1983), Acta Cryst. A39, 876-881'
_refine_ls_abs_structure_Flack -0.02(2)
_refine_ls_extinction_method none
_refine_ls_goodness_of_fit_ref 0.925
_refine_ls_hydrogen_treatment riding
_refine_ls_matrix_type full
_refine_ls_number_parameters 538
_refine_ls_number_reflns 14683
_refine_ls_number_restraints 399
_refine_ls_restrained_S_all 1.053
_refine_ls_R_factor_all 0.0823
_refine_ls_R_factor_gt 0.0447
_refine_ls_shift/su_max 0.002
_refine_ls_shift/su_mean 0.000
_refine_ls_structure_factor_coef Fsqd
_refine_ls_weighting_details 'calc w=1/[\s^2^(Fo^2^)+(0.0582P)^2^+0.0000P] where P=(Fo^2^+2Fc^2^)/3'
_refine_ls_weighting_scheme calc
_refine_ls_wR_factor_gt 0.1010
_refine_ls_wR_factor_ref 0.1148
_reflns_number_gt 9472
_reflns_number_total 14683
_reflns_threshold_expression >2sigma(I)
_cod_data_source_file c6nj01713d2.cif
_cod_data_source_block 99290
_cod_depositor_comments
;
The following automatic conversions were performed:

'_chemical_melting_point' value '436-440' was changed to '438(2)' -
the average value was taken and precision was estimated.

Automatic conversion script
Id: cif_fix_values 4268 2015-11-12 08:31:59Z antanas 

 Adding full bibliography for 7055702--7055705.cif.
;
_cod_original_cell_volume 6454.9(7)
_cod_original_sg_symbol_H-M P2(1)2(1)2(1)
_cod_database_code 7055704
_solvent_exptl_crystal_recrystallization_method THF/toluene

loop_
_symmetry_equiv_pos_as_xyz
'x, y, z'
'-x+1/2, -y, z+1/2'
'-x, y+1/2, -z+1/2'
'x+1/2, -y+1/2, -z'

loop_
_atom_site_label
_atom_site_type_symbol
_atom_site_fract_x
_atom_site_fract_y
_atom_site_fract_z
_atom_site_U_iso_or_equiv
_atom_site_adp_type
_atom_site_occupancy
_atom_site_symmetry_multiplicity
_atom_site_calc_flag
_atom_site_refinement_flags
I1 I 0.89309(3) 1.13756(2) 0.045646(16) 0.05851(13) Uani 1 1 d .
I2 I 0.23034(3) 0.75189(2) 0.148374(13) 0.05200(11) Uani 1 1 d .
Ca1 Ca 0.71618(9) 1.03082(7) 0.09383(4) 0.0396(3) Uani 1 1 d .
O1 O 0.5871(4) 0.9650(3) 0.13271(18) 0.0725(14) Uani 1 1 d D
P1 P 0.49217(16) 0.91813(13) 0.13025(9) 0.0803(7) Uani 1 1 d D
C1 C 0.5138(7) 0.8216(5) 0.1145(5) 0.150(6) Uani 1 1 d D
H1A H 0.4554 0.7920 0.1273 0.180 Uiso 1 1 calc R
H1B H 0.5090 0.8186 0.0794 0.180 Uiso 1 1 calc R
C2 C 0.6009(9) 0.7846(5) 0.1272(6) 0.155(6) Uani 1 1 d D
H2A H 0.6087 0.7899 0.1620 0.186 Uiso 1 1 calc R
H2B H 0.6596 0.8114 0.1124 0.186 Uiso 1 1 calc R
C3 C 0.6115(11) 0.7011(5) 0.1153(4) 0.142(5) Uani 1 1 d D
H3A H 0.5529 0.6731 0.1285 0.212 Uiso 1 1 calc R
H3B H 0.6755 0.6814 0.1290 0.212 Uiso 1 1 calc R
H3C H 0.6131 0.6946 0.0807 0.212 Uiso 1 1 calc R
C4 C 0.4182(6) 0.9219(4) 0.1842(2) 0.074(2) Uani 1 1 d D
H4A H 0.4004 0.9756 0.1906 0.089 Uiso 1 1 calc R
H4B H 0.3530 0.8942 0.1791 0.089 Uiso 1 1 calc R
C5 C 0.4686(8) 0.8905(6) 0.2270(3) 0.122(4) Uani 1 1 d D
H5A H 0.5370 0.9144 0.2311 0.146 Uiso 1 1 calc R
H5B H 0.4789 0.8352 0.2229 0.146 Uiso 1 1 calc R
C6 C 0.4009(10) 0.9056(6) 0.2721(3) 0.144(5) Uani 1 1 d D
H6A H 0.3961 0.9603 0.2777 0.215 Uiso 1 1 calc R
H6B H 0.4325 0.8810 0.2997 0.215 Uiso 1 1 calc R
H6C H 0.3319 0.8848 0.2670 0.215 Uiso 1 1 calc R
C7 C 0.4051(8) 0.9510(6) 0.0836(3) 0.119(4) Uani 1 1 d D
H7A H 0.4401 0.9455 0.0526 0.143 Uiso 1 1 calc R
H7B H 0.3438 0.9177 0.0832 0.143 Uiso 1 1 calc R
C8 C 0.3717(8) 1.0278(7) 0.0886(4) 0.133(5) Uani 1 1 d D
H8A H 0.4324 1.0611 0.0927 0.159 Uiso 1 1 calc R
H8B H 0.3285 1.0324 0.1174 0.159 Uiso 1 1 calc R
C9 C 0.3092(8) 1.0544(8) 0.0448(4) 0.184(7) Uani 1 1 d D
H9A H 0.3516 1.0884 0.0254 0.276 Uiso 1 1 calc R
H9B H 0.2474 1.0814 0.0554 0.276 Uiso 1 1 calc R
H9C H 0.2891 1.0102 0.0258 0.276 Uiso 1 1 calc R
O2 O 0.8385(3) 0.9371(3) 0.10587(18) 0.0639(13) Uani 1 1 d D
P2 P 0.94190(14) 0.91819(12) 0.12544(7) 0.0625(5) Uani 1 1 d D
C10 C 0.9994(5) 0.9975(5) 0.1550(3) 0.083(3) Uani 1 1 d D
H10A H 1.0023 1.0403 0.1322 0.099 Uiso 1 1 calc R
H10B H 0.9533 1.0131 0.1812 0.099 Uiso 1 1 calc R
C11 C 1.1062(6) 0.9864(6) 0.1753(3) 0.107(3) Uani 1 1 d D
H11A H 1.1042 0.9457 0.1995 0.129 Uiso 1 1 calc R
H11B H 1.1533 0.9701 0.1496 0.129 Uiso 1 1 calc R
C12 C 1.1469(8) 1.0583(7) 0.1976(5) 0.178(7) Uani 1 1 d D
H12A H 1.1370 1.1009 0.1757 0.267 Uiso 1 1 calc R
H12B H 1.2204 1.0523 0.2044 0.267 Uiso 1 1 calc R
H12C H 1.1099 1.0683 0.2273 0.267 Uiso 1 1 calc R
C13 C 1.0299(5) 0.8871(4) 0.0804(3) 0.073(2) Uani 1 1 d D
H13A H 1.0972 0.8764 0.0953 0.088 Uiso 1 1 calc R
H13B H 1.0040 0.8392 0.0666 0.088 Uiso 1 1 calc R
C14 C 1.0450(6) 0.9429(4) 0.0417(3) 0.074(2) Uani 1 1 d D
H14A H 1.0821 0.9875 0.0545 0.088 Uiso 1 1 calc R
H14B H 0.9769 0.9604 0.0304 0.088 Uiso 1 1 calc R
C15 C 1.1059(8) 0.9105(6) -0.0008(3) 0.124(4) Uani 1 1 d D
H15A H 1.1796 0.9116 0.0065 0.186 Uiso 1 1 calc R
H15B H 1.0924 0.9414 -0.0290 0.186 Uiso 1 1 calc R
H15C H 1.0842 0.8581 -0.0067 0.186 Uiso 1 1 calc R
C16 C 0.9373(7) 0.8473(6) 0.1710(4) 0.118(4) Uani 1 1 d D
H16A H 1.0084 0.8285 0.1754 0.141 Uiso 1 1 calc R
H16B H 0.9178 0.8734 0.2008 0.141 Uiso 1 1 calc R
C17 C 0.8780(11) 0.7876(8) 0.1673(6) 0.245(11) Uani 1 1 d D
H17A H 0.9033 0.7579 0.1398 0.294 Uiso 1 1 calc R
H17B H 0.8085 0.8061 0.1588 0.294 Uiso 1 1 calc R
C18 C 0.8654(9) 0.7330(6) 0.2082(4) 0.146(5) Uani 1 1 d D
H18A H 0.9298 0.7301 0.2261 0.219 Uiso 1 1 calc R
H18B H 0.8479 0.6826 0.1959 0.219 Uiso 1 1 calc R
H18C H 0.8102 0.7509 0.2291 0.219 Uiso 1 1 calc R
O3 O 0.7640(3) 1.0766(2) 0.16656(12) 0.0614(12) Uani 1 1 d D
P3 P 0.73691(14) 1.11536(10) 0.21188(6) 0.0606(5) Uani 1 1 d D
C19 C 0.7786(5) 1.2116(2) 0.2124(2) 0.083(2) Uani 1 1 d D
H19A H 0.7341 1.2409 0.1906 0.100 Uiso 1 1 calc R
H19B H 0.7681 1.2322 0.2448 0.100 Uiso 1 1 calc R
C20 C 0.8842(5) 1.2243(4) 0.1991(3) 0.103(3) Uani 1 1 d D
H20A H 0.8950 1.2034 0.1669 0.124 Uiso 1 1 calc R
H20B H 0.9288 1.1954 0.2211 0.124 Uiso 1 1 calc R
C21 C 0.9186(8) 1.3064(4) 0.1993(3) 0.127(4) Uani 1 1 d D
H21A H 0.8991 1.3304 0.1692 0.190 Uiso 1 1 calc R
H21B H 0.9935 1.3088 0.2030 0.190 Uiso 1 1 calc R
H21C H 0.8855 1.3332 0.2257 0.190 Uiso 1 1 calc R
C22 C 0.7915(6) 1.0673(3) 0.26205(17) 0.080(2) Uani 1 1 d D
H22A H 0.8673 1.0722 0.2603 0.096 Uiso 1 1 calc R
H22B H 0.7687 1.0937 0.2912 0.096 Uiso 1 1 calc R
C23 C 0.7667(6) 0.9880(3) 0.2667(2) 0.086(3) Uani 1 1 d D
H23A H 0.7723 0.9639 0.2351 0.103 Uiso 1 1 calc R
H23B H 0.6942 0.9835 0.2771 0.103 Uiso 1 1 calc R
C24 C 0.8342(8) 0.9446(5) 0.3014(3) 0.121(4) Uani 1 1 d D
H24A H 0.9067 0.9535 0.2937 0.182 Uiso 1 1 calc R
H24B H 0.8192 0.8902 0.2989 0.182 Uiso 1 1 calc R
H24C H 0.8201 0.9619 0.3338 0.182 Uiso 1 1 calc R
C25 C 0.5992(3) 1.1119(4) 0.2177(3) 0.118(4) Uani 1 1 d D
H25A H 0.5702 1.1273 0.1866 0.141 Uiso 1 1 calc R
H25B H 0.5804 1.0580 0.2224 0.141 Uiso 1 1 calc R
C26 C 0.5466(5) 1.1541(7) 0.2529(4) 0.154(5) Uani 1 1 d D
H26A H 0.5655 1.2082 0.2495 0.185 Uiso 1 1 calc R
H26B H 0.5704 1.1370 0.2845 0.185 Uiso 1 1 calc R
C27 C 0.4300(5) 1.1474(6) 0.2511(3) 0.103(3) Uani 1 1 d D
H27A H 0.4037 1.1758 0.2237 0.155 Uiso 1 1 calc R
H27B H 0.4005 1.1683 0.2803 0.155 Uiso 1 1 calc R
H27C H 0.4105 1.0940 0.2480 0.155 Uiso 1 1 calc R
O4 O 0.6063(3) 1.1341(2) 0.08295(13) 0.0566(10) Uani 1 1 d D
P4 P 0.58816(13) 1.21013(10) 0.06135(5) 0.0525(4) Uani 1 1 d D
C28 C 0.6042(4) 1.2094(3) -0.00204(13) 0.0518(15) Uani 1 1 d D
H28A H 0.5906 1.2612 -0.0140 0.062 Uiso 1 1 calc R
H28B H 0.6770 1.1975 -0.0091 0.062 Uiso 1 1 calc R
C29 C 0.5403(5) 1.1570(4) -0.02837(17) 0.0634(19) Uani 1 1 d D
H29A H 0.4673 1.1685 -0.0214 0.076 Uiso 1 1 calc R
H29B H 0.5543 1.1049 -0.0169 0.076 Uiso 1 1 calc R
C30 C 0.5559(6) 1.1589(5) -0.08185(18) 0.082(2) Uani 1 1 d D
H30A H 0.5441 1.2105 -0.0936 0.123 Uiso 1 1 calc R
H30B H 0.5072 1.1240 -0.0970 0.123 Uiso 1 1 calc R
H30C H 0.6264 1.1433 -0.0894 0.123 Uiso 1 1 calc R
C31 C 0.6718(4) 1.2818(3) 0.0849(2) 0.0644(19) Uani 1 1 d D
H31A H 0.6564 1.2870 0.1192 0.077 Uiso 1 1 calc R
H31B H 0.7432 1.2629 0.0823 0.077 Uiso 1 1 calc R
C32 C 0.6685(6) 1.3565(3) 0.0642(3) 0.089(3) Uani 1 1 d D
H32A H 0.5965 1.3747 0.0648 0.106 Uiso 1 1 calc R
H32B H 0.6898 1.3527 0.0305 0.106 Uiso 1 1 calc R
C33 C 0.7361(7) 1.4155(4) 0.0886(3) 0.098(3) Uani 1 1 d D
H33A H 0.7014 1.4341 0.1172 0.147 Uiso 1 1 calc R
H33B H 0.7484 1.4580 0.0669 0.147 Uiso 1 1 calc R
H33C H 0.8019 1.3924 0.0974 0.147 Uiso 1 1 calc R
C34 C 0.4586(3) 1.2415(4) 0.07318(17) 0.0673(19) Uani 1 1 d D
H34A H 0.4504 1.2932 0.0599 0.081 Uiso 1 1 calc R
H34B H 0.4106 1.2078 0.0558 0.081 Uiso 1 1 calc R
C35 C 0.4281(5) 1.2432(6) 0.1224(2) 0.110(4) Uani 1 1 d D
H35A H 0.4714 1.2808 0.1392 0.132 Uiso 1 1 calc R
H35B H 0.4423 1.1929 0.1366 0.132 Uiso 1 1 calc R
C36 C 0.3157(6) 1.2628(7) 0.1313(3) 0.147(5) Uani 1 1 d D
H36A H 0.2993 1.3111 0.1159 0.220 Uiso 1 1 calc R
H36B H 0.3036 1.2671 0.1655 0.220 Uiso 1 1 calc R
H36C H 0.2718 1.2227 0.1182 0.220 Uiso 1 1 calc R
O5 O 0.6698(3) 0.9729(3) 0.02179(14) 0.0731(14) Uani 1 1 d D
P5 P 0.7005(2) 0.93671(13) -0.02350(7) 0.0873(8) Uani 1 1 d D
C37 C 0.8021(6) 0.9889(4) -0.0527(2) 0.135(4) Uani 1 1 d D
H37A H 0.7754 1.0403 -0.0598 0.162 Uiso 1 1 calc R
H37B H 0.8588 0.9952 -0.0296 0.162 Uiso 1 1 calc R
C38 C 0.8452(8) 0.9589(6) -0.0955(3) 0.151(5) Uani 1 1 d D
H38A H 0.7890 0.9503 -0.1186 0.181 Uiso 1 1 calc R
H38B H 0.8769 0.9091 -0.0884 0.181 Uiso 1 1 calc R
C39 C 0.9258(10) 1.0098(8) -0.1183(4) 0.206(8) Uani 1 1 d D
H39A H 0.8921 1.0542 -0.1324 0.308 Uiso 1 1 calc R
H39B H 0.9621 0.9815 -0.1432 0.308 Uiso 1 1 calc R
H39C H 0.9751 1.0265 -0.0942 0.308 Uiso 1 1 calc R
C40 C 0.6018(6) 0.9400(6) -0.0682(3) 0.192(7) Uani 1 1 d D
H40A H 0.5873 0.9943 -0.0738 0.231 Uiso 1 1 calc R
H40B H 0.6335 0.9204 -0.0977 0.231 Uiso 1 1 calc R
C41 C 0.5061(7) 0.9041(10) -0.0643(4) 0.251(11) Uani 1 1 d D
H41A H 0.4712 0.9225 -0.0352 0.301 Uiso 1 1 calc R
H41B H 0.5170 0.8488 -0.0607 0.301 Uiso 1 1 calc R
C42 C 0.4360(7) 0.9182(7) -0.1070(4) 0.156(6) Uani 1 1 d D
H42A H 0.4232 0.9727 -0.1102 0.235 Uiso 1 1 calc R
H42B H 0.3706 0.8916 -0.1022 0.235 Uiso 1 1 calc R
H42C H 0.4693 0.8992 -0.1358 0.235 Uiso 1 1 calc R
C43 C 0.7382(8) 0.8405(3) -0.0186(3) 0.200(7) Uani 1 1 d DU
H43A H 0.6741 0.8103 -0.0180 0.240 Uiso 1 1 calc R
H43B H 0.7737 0.8276 -0.0487 0.240 Uiso 1 1 calc R
C44 C 0.8005(14) 0.8126(6) 0.0183(4) 0.236(8) Uani 1 1 d DU
H44A H 0.7622 0.8169 0.0486 0.283 Uiso 1 1 calc R
H44B H 0.8624 0.8450 0.0209 0.283 Uiso 1 1 calc R
C45 C 0.8343(8) 0.7309(4) 0.0120(4) 0.131(4) Uani 1 1 d D
H45A H 0.7842 0.6972 0.0272 0.197 Uiso 1 1 calc R
H45B H 0.9019 0.7237 0.0267 0.197 Uiso 1 1 calc R
H45C H 0.8385 0.7191 -0.0219 0.197 Uiso 1 1 calc R

loop_
_atom_site_aniso_label
_atom_site_aniso_U_11
_atom_site_aniso_U_22
_atom_site_aniso_U_33
_atom_site_aniso_U_23
_atom_site_aniso_U_13
_atom_site_aniso_U_12
I1 0.0653(3) 0.0523(2) 0.0580(2) 0.0094(2) 0.0150(2) -0.0088(2)
I2 0.0553(2) 0.0528(2) 0.0479(2) 0.0034(2) -0.00398(18) 0.0005(2)
Ca1 0.0430(6) 0.0387(6) 0.0370(6) 0.0038(5) -0.0068(5) -0.0043(5)
O1 0.069(3) 0.069(3) 0.079(3) 0.019(3) -0.001(3) -0.026(3)
P1 0.0660(13) 0.0776(15) 0.0974(17) -0.0132(13) 0.0234(12) -0.0320(11)
C1 0.094(8) 0.115(9) 0.241(15) -0.076(10) 0.079(9) -0.057(7)
C2 0.096(8) 0.075(7) 0.294(19) -0.017(9) -0.011(11) -0.003(7)
C3 0.193(12) 0.102(8) 0.129(9) -0.048(7) 0.004(10) 0.011(9)
C4 0.082(6) 0.062(5) 0.077(5) -0.001(4) 0.004(4) -0.032(4)
C5 0.141(9) 0.111(8) 0.114(8) 0.056(7) -0.007(7) -0.029(7)
C6 0.216(13) 0.124(9) 0.091(7) 0.035(7) 0.027(9) -0.037(10)
C7 0.100(8) 0.178(11) 0.080(6) -0.020(8) -0.015(6) -0.073(9)
C8 0.094(8) 0.182(12) 0.122(9) 0.035(10) -0.019(7) -0.063(9)
C9 0.095(7) 0.301(18) 0.155(11) 0.111(12) -0.072(8) -0.109(10)
O2 0.046(3) 0.054(3) 0.091(4) 0.013(3) -0.013(2) 0.006(2)
P2 0.0445(10) 0.0693(13) 0.0737(13) 0.0169(10) -0.0038(9) 0.0078(9)
C10 0.049(4) 0.119(7) 0.081(6) -0.025(5) 0.000(4) 0.006(4)
C11 0.048(4) 0.170(10) 0.104(7) -0.030(7) -0.033(5) 0.012(6)
C12 0.085(7) 0.241(16) 0.207(14) -0.122(13) -0.070(8) 0.030(9)
C13 0.060(5) 0.073(5) 0.087(6) -0.001(4) -0.011(4) 0.011(4)
C14 0.069(5) 0.078(5) 0.073(5) -0.012(5) 0.007(4) 0.006(4)
C15 0.120(8) 0.136(9) 0.115(8) -0.023(7) 0.035(7) 0.023(8)
C16 0.079(6) 0.118(9) 0.156(10) 0.068(8) -0.012(6) 0.015(6)
C17 0.146(12) 0.220(16) 0.37(3) 0.198(17) -0.148(15) -0.066(12)
C18 0.167(11) 0.136(10) 0.134(9) 0.074(8) -0.044(8) -0.059(9)
O3 0.056(3) 0.090(3) 0.038(2) -0.006(2) -0.009(2) -0.013(3)
P3 0.0629(11) 0.0751(13) 0.0438(9) 0.0067(8) 0.0064(8) 0.0149(10)
C19 0.111(7) 0.085(6) 0.054(4) 0.016(4) -0.004(5) 0.008(5)
C20 0.102(7) 0.120(8) 0.087(6) -0.019(5) -0.003(5) -0.049(6)
C21 0.184(12) 0.117(8) 0.080(7) 0.005(6) -0.009(7) -0.049(8)
C22 0.134(7) 0.067(5) 0.038(4) -0.007(3) -0.005(4) 0.017(5)
C23 0.128(7) 0.071(5) 0.059(4) 0.001(4) -0.004(5) 0.027(5)
C24 0.191(11) 0.097(7) 0.077(6) 0.029(6) 0.004(7) 0.049(8)
C25 0.144(9) 0.103(7) 0.107(8) 0.024(6) 0.039(7) 0.031(7)
C26 0.148(11) 0.128(11) 0.187(13) -0.024(10) 0.069(10) 0.004(9)
C27 0.061(5) 0.103(7) 0.146(9) -0.045(7) 0.012(5) 0.009(5)
O4 0.060(3) 0.059(3) 0.051(2) 0.016(2) 0.002(2) 0.015(3)
P4 0.0604(11) 0.0556(10) 0.0414(8) 0.0115(7) -0.0018(7) 0.0135(8)
C28 0.057(4) 0.055(4) 0.044(3) 0.006(3) 0.001(3) 0.007(3)
C29 0.069(4) 0.066(5) 0.056(4) 0.002(3) -0.007(3) 0.003(4)
C30 0.099(6) 0.093(6) 0.054(4) -0.005(4) -0.017(4) 0.006(5)
C31 0.080(5) 0.056(4) 0.057(4) 0.000(3) -0.015(4) 0.019(4)
C32 0.103(6) 0.077(6) 0.086(6) 0.014(5) -0.029(5) -0.013(5)
C33 0.118(7) 0.069(5) 0.105(7) 0.000(5) -0.043(6) 0.003(5)
C34 0.071(4) 0.070(5) 0.061(4) 0.019(4) 0.008(3) 0.022(4)
C35 0.110(7) 0.147(9) 0.074(5) 0.031(6) 0.027(5) 0.073(7)
C36 0.137(9) 0.188(12) 0.115(8) 0.038(9) 0.062(7) 0.086(9)
O5 0.081(3) 0.074(3) 0.063(3) -0.026(3) -0.022(3) 0.009(3)
P5 0.125(2) 0.0765(15) 0.0599(13) -0.0240(11) -0.0338(13) 0.0235(14)
C37 0.198(12) 0.138(9) 0.068(6) -0.049(7) -0.016(7) 0.003(9)
C38 0.163(12) 0.191(14) 0.100(9) -0.062(9) -0.039(8) 0.026(11)
C39 0.169(14) 0.28(2) 0.170(15) -0.097(15) -0.016(12) -0.034(15)
C40 0.217(16) 0.250(18) 0.109(10) -0.102(11) -0.037(11) -0.019(16)
C41 0.152(15) 0.40(3) 0.20(2) -0.01(2) -0.004(14) 0.030(19)
C42 0.125(10) 0.145(11) 0.200(14) -0.051(10) -0.074(10) 0.010(9)
C43 0.339(17) 0.162(11) 0.099(8) -0.058(8) 0.004(11) 0.107(12)
C44 0.307(17) 0.225(15) 0.175(13) -0.053(12) -0.020(13) 0.106(14)
C45 0.159(10) 0.075(7) 0.159(11) -0.012(7) -0.012(8) 0.020(7)

loop_
_atom_type_symbol
_atom_type_description
_atom_type_scat_dispersion_real
_atom_type_scat_dispersion_imag
_atom_type_scat_source
C C 0.0033 0.0016 'International Tables Vol C Tables 4.2.6.8 and 6.1.1.4'
H H 0.0000 0.0000 'International Tables Vol C Tables 4.2.6.8 and 6.1.1.4'
O O 0.0106 0.0060 'International Tables Vol C Tables 4.2.6.8 and 6.1.1.4'
P P 0.1023 0.0942 'International Tables Vol C Tables 4.2.6.8 and 6.1.1.4'
Ca Ca 0.2262 0.3064 'International Tables Vol C Tables 4.2.6.8 and 6.1.1.4'
I I -0.4742 1.8119 'International Tables Vol C Tables 4.2.6.8 and 6.1.1.4'

loop_
_geom_angle_atom_site_label_1
_geom_angle_atom_site_label_2
_geom_angle_atom_site_label_3
_geom_angle
O3 Ca1 O1 87.16(16)
O3 Ca1 O2 86.20(16)
O1 Ca1 O2 94.07(17)
O3 Ca1 O4 90.52(15)
O1 Ca1 O4 90.53(16)
O2 Ca1 O4 174.21(16)
O3 Ca1 O5 174.90(17)
O1 Ca1 O5 90.26(18)
O2 Ca1 O5 89.59(17)
O4 Ca1 O5 93.91(15)
O3 Ca1 I1 88.69(11)
O1 Ca1 I1 174.46(14)
O2 Ca1 I1 89.32(12)
O4 Ca1 I1 85.83(10)
O5 Ca1 I1 94.14(13)
P1 O1 Ca1 149.1(3)
O1 P1 C1 114.3(4)
O1 P1 C4 112.5(3)
C1 P1 C4 109.3(5)
O1 P1 C7 111.8(4)
C1 P1 C7 102.8(6)
C4 P1 C7 105.3(4)
C2 C1 P1 121.8(8)
C2 C1 H1A 106.9
P1 C1 H1A 106.9
C2 C1 H1B 106.9
P1 C1 H1B 106.9
H1A C1 H1B 106.7
C1 C2 C3 119.0(11)
C1 C2 H2A 107.6
C3 C2 H2A 107.6
C1 C2 H2B 107.6
C3 C2 H2B 107.6
H2A C2 H2B 107.0
C2 C3 H3A 109.5
C2 C3 H3B 109.5
H3A C3 H3B 109.5
C2 C3 H3C 109.5
H3A C3 H3C 109.5
H3B C3 H3C 109.5
C5 C4 P1 115.9(6)
C5 C4 H4A 108.3
P1 C4 H4A 108.3
C5 C4 H4B 108.3
P1 C4 H4B 108.3
H4A C4 H4B 107.4
C4 C5 C6 110.3(8)
C4 C5 H5A 109.6
C6 C5 H5A 109.6
C4 C5 H5B 109.6
C6 C5 H5B 109.6
H5A C5 H5B 108.1
C5 C6 H6A 109.5
C5 C6 H6B 109.5
H6A C6 H6B 109.5
C5 C6 H6C 109.5
H6A C6 H6C 109.5
H6B C6 H6C 109.5
C8 C7 P1 114.6(7)
C8 C7 H7A 108.6
P1 C7 H7A 108.6
C8 C7 H7B 108.6
P1 C7 H7B 108.6
H7A C7 H7B 107.6
C7 C8 C9 111.5(11)
C7 C8 H8A 109.3
C9 C8 H8A 109.3
C7 C8 H8B 109.3
C9 C8 H8B 109.3
H8A C8 H8B 108.0
C8 C9 H9A 109.5
C8 C9 H9B 109.5
H9A C9 H9B 109.5
C8 C9 H9C 109.5
H9A C9 H9C 109.5
H9B C9 H9C 109.5
P2 O2 Ca1 146.3(3)
O2 P2 C10 111.9(3)
O2 P2 C16 113.0(4)
C10 P2 C16 103.1(5)
O2 P2 C13 112.5(3)
C10 P2 C13 107.5(4)
C16 P2 C13 108.4(4)
C11 C10 P2 117.2(6)
C11 C10 H10A 108.0
P2 C10 H10A 108.0
C11 C10 H10B 108.0
P2 C10 H10B 108.0
H10A C10 H10B 107.2
C12 C11 C10 111.7(8)
C12 C11 H11A 109.3
C10 C11 H11A 109.3
C12 C11 H11B 109.3
C10 C11 H11B 109.3
H11A C11 H11B 107.9
C11 C12 H12A 109.5
C11 C12 H12B 109.5
H12A C12 H12B 109.5
C11 C12 H12C 109.5
H12A C12 H12C 109.5
H12B C12 H12C 109.5
C14 C13 P2 113.7(5)
C14 C13 H13A 108.8
P2 C13 H13A 108.8
C14 C13 H13B 108.8
P2 C13 H13B 108.8
H13A C13 H13B 107.7
C13 C14 C15 113.1(7)
C13 C14 H14A 109.0
C15 C14 H14A 109.0
C13 C14 H14B 109.0
C15 C14 H14B 109.0
H14A C14 H14B 107.8
C14 C15 H15A 109.5
C14 C15 H15B 109.5
H15A C15 H15B 109.5
C14 C15 H15C 109.5
H15A C15 H15C 109.5
H15B C15 H15C 109.5
C17 C16 P2 121.5(9)
C17 C16 H16A 107.0
P2 C16 H16A 107.0
C17 C16 H16B 107.0
P2 C16 H16B 107.0
H16A C16 H16B 106.7
C16 C17 C18 121.0(12)
C16 C17 H17A 107.1
C18 C17 H17A 107.1
C16 C17 H17B 107.1
C18 C17 H17B 107.1
H17A C17 H17B 106.8
C17 C18 H18A 109.5
C17 C18 H18B 109.5
H18A C18 H18B 109.5
C17 C18 H18C 109.5
H18A C18 H18C 109.5
H18B C18 H18C 109.5
P3 O3 Ca1 149.8(3)
O3 P3 C19 111.8(3)
O3 P3 C22 111.4(3)
C19 P3 C22 108.8(3)
O3 P3 C25 107.3(3)
C19 P3 C25 109.5(3)
C22 P3 C25 107.9(3)
C20 C19 P3 115.8(4)
C20 C19 H19A 108.3
P3 C19 H19A 108.3
C20 C19 H19B 108.3
P3 C19 H19B 108.3
H19A C19 H19B 107.4
C19 C20 C21 115.4(6)
C19 C20 H20A 108.4
C21 C20 H20A 108.4
C19 C20 H20B 108.4
C21 C20 H20B 108.4
H20A C20 H20B 107.5
C20 C21 H21A 109.5
C20 C21 H21B 109.5
H21A C21 H21B 109.5
C20 C21 H21C 109.5
H21A C21 H21C 109.5
H21B C21 H21C 109.5
C23 C22 P3 116.2(4)
C23 C22 H22A 108.2
P3 C22 H22A 108.2
C23 C22 H22B 108.2
P3 C22 H22B 108.2
H22A C22 H22B 107.4
C22 C23 C24 114.7(5)
C22 C23 H23A 108.6
C24 C23 H23A 108.6
C22 C23 H23B 108.6
C24 C23 H23B 108.6
H23A C23 H23B 107.6
C23 C24 H24A 109.5
C23 C24 H24B 109.5
H24A C24 H24B 109.5
C23 C24 H24C 109.5
H24A C24 H24C 109.5
H24B C24 H24C 109.5
C26 C25 P3 121.8(5)
C26 C25 H25A 106.9
P3 C25 H25A 106.9
C26 C25 H25B 106.9
P3 C25 H25B 106.9
H25A C25 H25B 106.7
C25 C26 C27 114.8(6)
C25 C26 H26A 108.6
C27 C26 H26A 108.6
C25 C26 H26B 108.6
C27 C26 H26B 108.6
H26A C26 H26B 107.5
C26 C27 H27A 109.5
C26 C27 H27B 109.5
H27A C27 H27B 109.5
C26 C27 H27C 109.5
H27A C27 H27C 109.5
H27B C27 H27C 109.5
P4 O4 Ca1 148.4(2)
O4 P4 C31 112.7(2)
O4 P4 C28 112.4(2)
C31 P4 C28 107.6(2)
O4 P4 C34 110.4(3)
C31 P4 C34 106.4(3)
C28 P4 C34 107.1(2)
C29 C28 P4 116.5(3)
C29 C28 H28A 108.2
P4 C28 H28A 108.2
C29 C28 H28B 108.2
P4 C28 H28B 108.2
H28A C28 H28B 107.3
C28 C29 C30 114.7(5)
C28 C29 H29A 108.6
C30 C29 H29A 108.6
C28 C29 H29B 108.6
C30 C29 H29B 108.6
H29A C29 H29B 107.6
C29 C30 H30A 109.5
C29 C30 H30B 109.5
H30A C30 H30B 109.5
C29 C30 H30C 109.5
H30A C30 H30C 109.5
H30B C30 H30C 109.5
C32 C31 P4 118.4(4)
C32 C31 H31A 107.7
P4 C31 H31A 107.7
C32 C31 H31B 107.7
P4 C31 H31B 107.7
H31A C31 H31B 107.1
C31 C32 C33 115.1(5)
C31 C32 H32A 108.5
C33 C32 H32A 108.5
C31 C32 H32B 108.5
C33 C32 H32B 108.5
H32A C32 H32B 107.5
C32 C33 H33A 109.5
C32 C33 H33B 109.5
H33A C33 H33B 109.5
C32 C33 H33C 109.5
H33A C33 H33C 109.5
H33B C33 H33C 109.5
C35 C34 P4 116.1(4)
C35 C34 H34A 108.2
P4 C34 H34A 108.2
C35 C34 H34B 108.2
P4 C34 H34B 108.2
H34A C34 H34B 107.4
C34 C35 C36 115.3(5)
C34 C35 H35A 108.5
C36 C35 H35A 108.5
C34 C35 H35B 108.5
C36 C35 H35B 108.5
H35A C35 H35B 107.5
C35 C36 H36A 109.5
C35 C36 H36B 109.5
H36A C36 H36B 109.5
C35 C36 H36C 109.5
H36A C36 H36C 109.5
H36B C36 H36C 109.5
P5 O5 Ca1 149.5(3)
O5 P5 C43 114.9(3)
O5 P5 C40 113.4(3)
C43 P5 C40 106.4(4)
O5 P5 C37 111.6(3)
C43 P5 C37 108.7(4)
C40 P5 C37 100.8(3)
C38 C37 P5 118.7(5)
C38 C37 H37A 107.6
P5 C37 H37A 107.6
C38 C37 H37B 107.6
P5 C37 H37B 107.6
H37A C37 H37B 107.1
C37 C38 C39 114.1(6)
C37 C38 H38A 108.7
C39 C38 H38A 108.7
C37 C38 H38B 108.7
C39 C38 H38B 108.7
H38A C38 H38B 107.6
C38 C39 H39A 109.5
C38 C39 H39B 109.5
H39A C39 H39B 109.5
C38 C39 H39C 109.5
H39A C39 H39C 109.5
H39B C39 H39C 109.5
C41 C40 P5 124.4(6)
C41 C40 H40A 106.2
P5 C40 H40A 106.2
C41 C40 H40B 106.2
P5 C40 H40B 106.2
H40A C40 H40B 106.4
C40 C41 C42 113.3(6)
C40 C41 H41A 108.9
C42 C41 H41A 108.9
C40 C41 H41B 108.9
C42 C41 H41B 108.9
H41A C41 H41B 107.7
C41 C42 H42A 109.5
C41 C42 H42B 109.5
H42A C42 H42B 109.5
C41 C42 H42C 109.5
H42A C42 H42C 109.5
H42B C42 H42C 109.5
C44 C43 P5 123.5(6)
C44 C43 H43A 106.5
P5 C43 H43A 106.5
C44 C43 H43B 106.5
P5 C43 H43B 106.5
H43A C43 H43B 106.5
C43 C44 C45 114.3(6)
C43 C44 H44A 108.7
C45 C44 H44A 108.7
C43 C44 H44B 108.7
C45 C44 H44B 108.7
H44A C44 H44B 107.6
C44 C45 H45A 109.5
C44 C45 H45B 109.5
H45A C45 H45B 109.5
C44 C45 H45C 109.5
H45A C45 H45C 109.5
H45B C45 H45C 109.5

loop_
_geom_bond_atom_site_label_1
_geom_bond_atom_site_label_2
_geom_bond_distance
I1 Ca1 3.2670(12)
Ca1 O3 2.287(3)
Ca1 O1 2.316(4)
Ca1 O2 2.319(4)
Ca1 O4 2.335(4)
Ca1 O5 2.349(4)
O1 P1 1.487(5)
P1 C1 1.781(9)
P1 C4 1.800(7)
P1 C7 1.828(9)
C1 C2 1.355(12)
C1 H1A 0.9900
C1 H1B 0.9900
C2 C3 1.516(10)
C2 H2A 0.9900
C2 H2B 0.9900
C3 H3A 0.9800
C3 H3B 0.9800
C3 H3C 0.9800
C4 C5 1.478(10)
C4 H4A 0.9900
C4 H4B 0.9900
C5 C6 1.569(11)
C5 H5A 0.9900
C5 H5B 0.9900
C6 H6A 0.9800
C6 H6B 0.9800
C6 H6C 0.9800
C7 C8 1.430(12)
C7 H7A 0.9900
C7 H7B 0.9900
C8 C9 1.550(11)
C8 H8A 0.9900
C8 H8B 0.9900
C9 H9A 0.9800
C9 H9B 0.9800
C9 H9C 0.9800
O2 P2 1.491(4)
P2 C10 1.791(7)
P2 C16 1.793(8)
P2 C13 1.793(7)
C10 C11 1.514(9)
C10 H10A 0.9900
C10 H10B 0.9900
C11 C12 1.511(11)
C11 H11A 0.9900
C11 H11B 0.9900
C12 H12A 0.9800
C12 H12B 0.9800
C12 H12C 0.9800
C13 C14 1.481(9)
C13 H13A 0.9900
C13 H13B 0.9900
C14 C15 1.544(9)
C14 H14A 0.9900
C14 H14B 0.9900
C15 H15A 0.9800
C15 H15B 0.9800
C15 H15C 0.9800
C16 C17 1.308(12)
C16 H16A 0.9900
C16 H16B 0.9900
C17 C18 1.511(12)
C17 H17A 0.9900
C17 H17B 0.9900
C18 H18A 0.9800
C18 H18B 0.9800
C18 H18C 0.9800
O3 P3 1.490(3)
P3 C19 1.781(4)
P3 C22 1.794(4)
P3 C25 1.798(4)
C19 C20 1.440(5)
C19 H19A 0.9900
C19 H19B 0.9900
C20 C21 1.516(5)
C20 H20A 0.9900
C20 H20B 0.9900
C21 H21A 0.9800
C21 H21B 0.9800
C21 H21C 0.9800
C22 C23 1.441(5)
C22 H22A 0.9900
C22 H22B 0.9900
C23 C24 1.520(5)
C23 H23A 0.9900
C23 H23B 0.9900
C24 H24A 0.9800
C24 H24B 0.9800
C24 H24C 0.9800
C25 C26 1.415(5)
C25 H25A 0.9900
C25 H25B 0.9900
C26 C27 1.522(5)
C26 H26A 0.9900
C26 H26B 0.9900
C27 H27A 0.9800
C27 H27B 0.9800
C27 H27C 0.9800
O4 P4 1.490(3)
P4 C31 1.794(4)
P4 C28 1.797(4)
P4 C34 1.804(4)
C28 C29 1.447(5)
C28 H28A 0.9900
C28 H28B 0.9900
C29 C30 1.520(5)
C29 H29A 0.9900
C29 H29B 0.9900
C30 H30A 0.9800
C30 H30B 0.9800
C30 H30C 0.9800
C31 C32 1.442(5)
C31 H31A 0.9900
C31 H31B 0.9900
C32 C33 1.525(5)
C32 H32A 0.9900
C32 H32B 0.9900
C33 H33A 0.9800
C33 H33B 0.9800
C33 H33C 0.9800
C34 C35 1.442(5)
C34 H34A 0.9900
C34 H34B 0.9900
C35 C36 1.522(5)
C35 H35A 0.9900
C35 H35B 0.9900
C36 H36A 0.9800
C36 H36B 0.9800
C36 H36C 0.9800
O5 P5 1.481(4)
P5 C43 1.771(4)
P5 C40 1.798(4)
P5 C37 1.807(4)
C37 C38 1.432(5)
C37 H37A 0.9900
C37 H37B 0.9900
C38 C39 1.522(6)
C38 H38A 0.9900
C38 H38B 0.9900
C39 H39A 0.9800
C39 H39B 0.9800
C39 H39C 0.9800
C40 C41 1.401(5)
C40 H40A 0.9900
C40 H40B 0.9900
C41 C42 1.528(6)
C41 H41A 0.9900
C41 H41B 0.9900
C42 H42A 0.9800
C42 H42B 0.9800
C42 H42C 0.9800
C43 C44 1.407(5)
C43 H43A 0.9900
C43 H43B 0.9900
C44 C45 1.516(6)
C44 H44A 0.9900
C44 H44B 0.9900
C45 H45A 0.9800
C45 H45B 0.9800
C45 H45C 0.9800

loop_
_geom_torsion_atom_site_label_1
_geom_torsion_atom_site_label_2
_geom_torsion_atom_site_label_3
_geom_torsion_atom_site_label_4
_geom_torsion
O3 Ca1 O1 P1 170.5(6)
O2 Ca1 O1 P1 -103.5(6)
O4 Ca1 O1 P1 80.0(6)
O5 Ca1 O1 P1 -13.9(6)
Ca1 O1 P1 C1 76.8(8)
Ca1 O1 P1 C4 -157.7(6)
Ca1 O1 P1 C7 -39.4(8)
O1 P1 C1 C2 32.4(15)
C4 P1 C1 C2 -94.7(12)
C7 P1 C1 C2 153.7(12)
P1 C1 C2 C3 176.2(10)
O1 P1 C4 C5 -63.9(7)
C1 P1 C4 C5 64.2(8)
C7 P1 C4 C5 174.0(7)
P1 C4 C5 C6 173.8(7)
O1 P1 C7 C8 -59.0(10)
C1 P1 C7 C8 177.9(9)
C4 P1 C7 C8 63.5(9)
P1 C7 C8 C9 173.1(7)
O3 Ca1 O2 P2 -36.9(5)
O1 Ca1 O2 P2 -123.8(5)
O5 Ca1 O2 P2 146.0(6)
I1 Ca1 O2 P2 51.8(5)
Ca1 O2 P2 C10 4.0(7)
Ca1 O2 P2 C16 119.8(6)
Ca1 O2 P2 C13 -117.1(6)
O2 P2 C10 C11 -178.3(6)
C16 P2 C10 C11 60.0(8)
C13 P2 C10 C11 -54.4(8)
P2 C10 C11 C12 178.0(9)
O2 P2 C13 C14 57.5(7)
C10 P2 C13 C14 -66.1(7)
C16 P2 C13 C14 -176.9(6)
P2 C13 C14 C15 -170.3(6)
O2 P2 C16 C17 41.8(15)
C10 P2 C16 C17 162.8(13)
C13 P2 C16 C17 -83.5(13)
P2 C16 C17 C18 -172.8(11)
O1 Ca1 O3 P3 -52.8(5)
O2 Ca1 O3 P3 -147.1(5)
O4 Ca1 O3 P3 37.7(5)
I1 Ca1 O3 P3 123.5(5)
Ca1 O3 P3 C19 -103.0(5)
Ca1 O3 P3 C22 135.0(5)
Ca1 O3 P3 C25 17.2(6)
O3 P3 C19 C20 -49.8(7)
C22 P3 C19 C20 73.6(7)
C25 P3 C19 C20 -168.6(6)
P3 C19 C20 C21 179.5(6)
O3 P3 C22 C23 -55.4(7)
C19 P3 C22 C23 -179.1(6)
C25 P3 C22 C23 62.1(7)
P3 C22 C23 C24 165.2(6)
O3 P3 C25 C26 -169.7(9)
C19 P3 C25 C26 -48.1(10)
C22 P3 C25 C26 70.2(9)
P3 C25 C26 C27 177.1(8)
O3 Ca1 O4 P4 99.2(5)
O1 Ca1 O4 P4 -173.7(5)
O5 Ca1 O4 P4 -83.4(5)
I1 Ca1 O4 P4 10.5(5)
Ca1 O4 P4 C31 -65.7(5)
Ca1 O4 P4 C28 56.1(5)
Ca1 O4 P4 C34 175.6(4)
O4 P4 C28 C29 57.5(5)
C31 P4 C28 C29 -177.8(5)
C34 P4 C28 C29 -63.8(6)
P4 C28 C29 C30 179.5(5)
O4 P4 C31 C32 174.7(6)
C28 P4 C31 C32 50.3(7)
C34 P4 C31 C32 -64.2(7)
P4 C31 C32 C33 175.7(6)
O4 P4 C34 C35 54.9(8)
C31 P4 C34 C35 -67.6(8)
C28 P4 C34 C35 177.5(7)
P4 C34 C35 C36 -174.6(9)
O1 Ca1 O5 P5 -138.9(6)
O2 Ca1 O5 P5 -44.8(6)
O4 Ca1 O5 P5 130.6(6)
I1 Ca1 O5 P5 44.5(6)
Ca1 O5 P5 C43 79.4(7)
Ca1 O5 P5 C40 -158.0(6)
Ca1 O5 P5 C37 -45.0(7)
O5 P5 C37 C38 176.2(8)
C43 P5 C37 C38 48.4(9)
C40 P5 C37 C38 -63.2(9)
P5 C37 C38 C39 176.8(10)
O5 P5 C40 C41 -63.6(14)
C43 P5 C40 C41 63.6(15)
C37 P5 C40 C41 177.0(13)
P5 C40 C41 C42 178.4(9)
O5 P5 C43 C44 -41.9(15)
C40 P5 C43 C44 -168.2(13)
C37 P5 C43 C44 84.0(14)
P5 C43 C44 C45 -172.5(10)
